data_4102714
loop_
_publ_author_name
'Sunewang R. Wang'
'Zaozao Qiu'
'Zuowei Xie'

_publ_section_title
;
 Insertion of Carboryne into Aromatic Rings: Formation of
 Cyclooctatetraenocarboranes
;
_journal_name_full 'Journal of the American Chemical Society'
_journal_page_first 9988
_journal_page_last 9989
_journal_paper_doi 10.1021/ja1044488
_journal_volume 132
_journal_year 2010
_chemical_formula_sum 'C11 H22 B10 O'
_chemical_formula_weight 278.39
_chemical_name_systematic
; 
 ? 
;
_space_group_IT_number 11
_symmetry_cell_setting monoclinic
_symmetry_space_group_name_Hall '-P 2yb'
_symmetry_space_group_name_H-M 'P 1 21/m 1'
_atom_sites_solution_hydrogens geom
_atom_sites_solution_primary direct
_atom_sites_solution_secondary difmap
_audit_creation_method SHELXL-97
_cell_angle_alpha 90.00
_cell_angle_beta 90.3950(10)
_cell_angle_gamma 90.00
_cell_formula_units_Z 2
_cell_length_a 6.9669(3)
_cell_length_b 12.1166(6)
_cell_length_c 9.4462(4)
_cell_measurement_reflns_used 431
_cell_measurement_temperature 296(2)
_cell_measurement_theta_max 15
_cell_measurement_theta_min 15
_cell_volume 797.38(6)
_computing_cell_refinement 'BRUKER KAPPA APEXII DUO DIFFRACTOMETER'
_computing_data_collection 'BRUKER KAPPA APEXII DUO DIFFRACTOMETER'
_computing_data_reduction 'BRUKER KAPPA APEXII DUO DIFFRACTOMETER'
_computing_molecular_graphics 'SIEMENS SHELXTL'
_computing_publication_material 'SIEMENS SHELXTL'
_computing_structure_refinement 'SHELXL-97 (Sheldrick, 2008)'
_computing_structure_solution 'SHELXS-97 (Sheldrick, 2008)'
_diffrn_ambient_temperature 296(2)
_diffrn_measured_fraction_theta_full 0.993
_diffrn_measured_fraction_theta_max 0.993
_diffrn_measurement_device_type 'BRUKER KAPPA APEXII DUO DIFFRACTOMETER'
_diffrn_measurement_method 'PHI & OMEGA SCAN'
_diffrn_radiation_monochromator graphite
_diffrn_radiation_source 'fine-focus sealed tube'
_diffrn_radiation_type MoK\a
_diffrn_radiation_wavelength 0.71073
_diffrn_reflns_av_R_equivalents 0.0412
_diffrn_reflns_av_sigmaI/netI 0.0299
_diffrn_reflns_limit_h_max 8
_diffrn_reflns_limit_h_min -5
_diffrn_reflns_limit_k_max 14
_diffrn_reflns_limit_k_min -14
_diffrn_reflns_limit_l_max 11
_diffrn_reflns_limit_l_min -11
_diffrn_reflns_number 7103
_diffrn_reflns_theta_full 25.25
_diffrn_reflns_theta_max 25.25
_diffrn_reflns_theta_min 2.16
_exptl_absorpt_coefficient_mu 0.060
_exptl_absorpt_correction_T_max 0.7456
_exptl_absorpt_correction_T_min 0.6754
_exptl_absorpt_correction_type multi-scan
_exptl_crystal_colour colourless
_exptl_crystal_density_diffrn 1.159
_exptl_crystal_density_method 'not measured'
_exptl_crystal_description block
_exptl_crystal_F_000 292
_exptl_crystal_size_max 0.40
_exptl_crystal_size_mid 0.30
_exptl_crystal_size_min 0.20
_refine_diff_density_max 0.414
_refine_diff_density_min -0.308
_refine_diff_density_rms 0.046
_refine_ls_extinction_method none
_refine_ls_goodness_of_fit_ref 1.044
_refine_ls_hydrogen_treatment riding
_refine_ls_matrix_type full
_refine_ls_number_parameters 112
_refine_ls_number_reflns 1513
_refine_ls_number_restraints 0
_refine_ls_restrained_S_all 1.044
_refine_ls_R_factor_all 0.0627
_refine_ls_R_factor_gt 0.0525
_refine_ls_shift/su_max 0.000
_refine_ls_shift/su_mean 0.000
_refine_ls_structure_factor_coef Fsqd
_refine_ls_weighting_details 'calc w=1/[\s^2^(Fo^2^)+(0.1023P)^2^+0.2530P] where P=(Fo^2^+2Fc^2^)/3'
_refine_ls_weighting_scheme calc
_refine_ls_wR_factor_gt 0.1544
_refine_ls_wR_factor_ref 0.1662
_reflns_number_gt 1259
_reflns_number_total 1513
_reflns_threshold_expression >2sigma(I)
_cod_data_source_file ja1044488_si_002_6.cif
_cod_data_source_block 4i
_cod_database_code 4102714

loop_
_symmetry_equiv_pos_as_xyz
'x, y, z'
'-x, y+1/2, -z'
'-x, -y, -z'
'x, -y-1/2, z'

loop_
_atom_site_label
_atom_site_type_symbol
_atom_site_fract_x
_atom_site_fract_y
_atom_site_fract_z
_atom_site_U_iso_or_equiv
_atom_site_adp_type
_atom_site_occupancy
_atom_site_symmetry_multiplicity
_atom_site_calc_flag
_atom_site_refinement_flags
O1 O 0.5027(2) 0.2500 0.79269(18) 0.0466(5) Uani 1 2 d S
C1 C 0.0844(3) 0.2500 0.5382(2) 0.0306(5) Uani 1 2 d S
C2 C 0.3017(3) 0.2500 0.5909(2) 0.0276(5) Uani 1 2 d S
C11 C -0.0471(3) 0.2500 0.6734(3) 0.0378(6) Uani 1 2 d S
H11A H -0.1840 0.2500 0.6487 0.045 Uiso 1 2 calc SR
C12 C 0.0088(3) 0.15044(16) 0.76123(19) 0.0410(5) Uani 1 1 d .
H12A H -0.0780 0.0946 0.7821 0.049 Uiso 1 1 calc R
C13 C 0.1891(3) 0.14788(15) 0.80647(18) 0.0383(5) Uani 1 1 d .
C14 C 0.2804(3) 0.0507(2) 0.8778(2) 0.0612(6) Uani 1 1 d .
H14A H 0.1842 -0.0038 0.8975 0.092 Uiso 1 1 calc R
H14B H 0.3397 0.0740 0.9649 0.092 Uiso 1 1 calc R
H14C H 0.3758 0.0195 0.8169 0.092 Uiso 1 1 calc R
C15 C 0.3052(3) 0.2500 0.7598(2) 0.0328(6) Uani 1 2 d S
C16 C 0.5583(4) 0.2500 0.9397(3) 0.0646(10) Uani 1 2 d S
H16A H 0.6958 0.2500 0.9472 0.097 Uiso 1 2 calc SR
H16B H 0.5081 0.1853 0.9849 0.097 Uiso 0.50 1 calc PR
H16C H 0.5081 0.3147 0.9849 0.097 Uiso 0.50 1 calc PR
B3 B 0.2173(3) 0.12788(16) 0.5109(2) 0.0347(5) Uani 1 1 d .
H3 H 0.1939 0.0483 0.5640 0.042 Uiso 1 1 calc R
B4 B 0.0563(3) 0.17692(18) 0.3821(2) 0.0396(5) Uani 1 1 d .
H4 H -0.0745 0.1306 0.3544 0.048 Uiso 1 1 calc R
B5 B 0.4502(3) 0.17667(17) 0.4785(2) 0.0347(5) Uani 1 1 d .
H5 H 0.5774 0.1303 0.5141 0.042 Uiso 1 1 calc R
B6 B 0.2942(3) 0.13183(18) 0.3376(2) 0.0403(5) Uani 1 1 d .
H6 H 0.3208 0.0557 0.2773 0.048 Uiso 1 1 calc R
B7 B 0.1952(4) 0.2500 0.2543(3) 0.0414(7) Uani 1 2 d S
H7 H 0.1564 0.2500 0.1412 0.050 Uiso 1 2 calc SR
B8 B 0.4410(4) 0.2500 0.3145(3) 0.0388(7) Uani 1 2 d S
H8 H 0.5627 0.2500 0.2410 0.047 Uiso 1 2 calc SR

loop_
_atom_site_aniso_label
_atom_site_aniso_U_11
_atom_site_aniso_U_22
_atom_site_aniso_U_33
_atom_site_aniso_U_23
_atom_site_aniso_U_13
_atom_site_aniso_U_12
O1 0.0276(9) 0.0841(15) 0.0281(9) 0.000 -0.0014(7) 0.000
C1 0.0234(11) 0.0334(12) 0.0350(12) 0.000 -0.0010(9) 0.000
C2 0.0229(11) 0.0307(11) 0.0292(11) 0.000 -0.0002(9) 0.000
C11 0.0228(12) 0.0491(15) 0.0414(14) 0.000 0.0032(10) 0.000
C12 0.0379(10) 0.0460(10) 0.0392(10) 0.0041(8) 0.0094(8) -0.0089(8)
C13 0.0411(10) 0.0423(10) 0.0317(9) 0.0044(7) 0.0080(7) 0.0018(8)
C14 0.0736(15) 0.0568(14) 0.0533(12) 0.0164(11) 0.0032(11) 0.0128(11)
C15 0.0265(12) 0.0439(14) 0.0279(11) 0.000 0.0010(9) 0.000
C16 0.0451(17) 0.117(3) 0.0315(14) 0.000 -0.0061(12) 0.000
B3 0.0359(10) 0.0303(10) 0.0378(11) -0.0031(8) -0.0001(8) -0.0011(8)
B4 0.0346(10) 0.0477(13) 0.0364(11) -0.0060(9) -0.0031(8) -0.0064(9)
B5 0.0294(10) 0.0415(11) 0.0330(10) -0.0027(8) 0.0031(8) 0.0057(8)
B6 0.0405(11) 0.0445(12) 0.0360(11) -0.0099(9) 0.0004(9) 0.0015(9)
B7 0.0360(15) 0.0568(19) 0.0312(14) 0.000 -0.0017(12) 0.000
B8 0.0347(15) 0.0522(17) 0.0294(14) 0.000 0.0023(11) 0.000

loop_
_atom_type_symbol
_atom_type_description
_atom_type_scat_dispersion_real
_atom_type_scat_dispersion_imag
_atom_type_scat_source
C C 0.0033 0.0016 'International Tables Vol C Tables 4.2.6.8 and 6.1.1.4'
H H 0.0000 0.0000 'International Tables Vol C Tables 4.2.6.8 and 6.1.1.4'
B B 0.0013 0.0007 'International Tables Vol C Tables 4.2.6.8 and 6.1.1.4'
O O 0.0106 0.0060 'International Tables Vol C Tables 4.2.6.8 and 6.1.1.4'

loop_
_geom_angle_atom_site_label_1
_geom_angle_atom_site_label_2
_geom_angle_atom_site_label_3
_geom_angle
_geom_angle_site_symmetry_1
_geom_angle_site_symmetry_3
C15 O1 C16 117.97(19) . .
C11 C1 C2 107.67(18) . .
C11 C1 B4 128.88(15) . .
C2 C1 B4 111.62(15) . .
C11 C1 B4 128.88(15) . 4_565
C2 C1 B4 111.62(15) . 4_565
B4 C1 B4 61.57(17) . 4_565
C11 C1 B3 115.27(11) . .
C2 C1 B3 63.03(9) . .
B4 C1 B3 60.17(11) . .
B4 C1 B3 111.13(15) 4_565 .
C11 C1 B3 115.27(11) . 4_565
C2 C1 B3 63.03(9) . 4_565
B4 C1 B3 111.13(15) . 4_565
B4 C1 B3 60.17(11) 4_565 4_565
B3 C1 B3 113.86(17) . 4_565
C1 C2 C15 108.72(17) . .
C1 C2 B5 112.28(15) . 4_565
C15 C2 B5 127.43(15) . 4_565
C1 C2 B5 112.28(15) . .
C15 C2 B5 127.43(15) . .
B5 C2 B5 61.69(15) 4_565 .
C1 C2 B3 63.35(10) . .
C15 C2 B3 115.61(10) . .
B5 C2 B3 111.50(15) 4_565 .
B5 C2 B3 60.31(10) . .
C1 C2 B3 63.35(10) . 4_565
C15 C2 B3 115.61(10) . 4_565
B5 C2 B3 60.31(10) 4_565 4_565
B5 C2 B3 111.50(15) . 4_565
B3 C2 B3 114.36(18) . 4_565
C12 C11 C12 105.7(2) 4_565 .
C12 C11 C1 107.16(13) 4_565 .
C12 C11 C1 107.16(13) . .
C13 C12 C11 115.81(16) . .
C12 C13 C14 124.26(18) . .
C12 C13 C15 112.73(17) . .
C14 C13 C15 122.51(17) . .
O1 C15 C13 116.72(13) . 4_565
O1 C15 C13 116.72(13) . .
C13 C15 C13 106.51(19) 4_565 .
O1 C15 C2 103.23(17) . .
C13 C15 C2 106.34(13) 4_565 .
C13 C15 C2 106.34(13) . .
B6 B3 B4 62.22(12) . .
B6 B3 B5 62.11(11) . .
B4 B3 B5 110.65(14) . .
B6 B3 C2 106.20(14) . .
B4 B3 C2 102.90(14) . .
B5 B3 C2 59.06(11) . .
B6 B3 C1 106.38(15) . .
B4 B3 C1 58.90(12) . .
B5 B3 C1 103.28(13) . .
C2 B3 C1 53.62(10) . .
C1 B4 B3 60.92(10) . .
C1 B4 B4 59.22(8) . 4_565
B3 B4 B4 109.82(9) . 4_565
C1 B4 B7 105.30(14) . .
B3 B4 B7 106.85(16) . .
B4 B4 B7 60.30(8) 4_565 .
C1 B4 B6 104.83(14) . .
B3 B4 B6 58.17(11) . .
B4 B4 B6 107.69(10) 4_565 .
B7 B4 B6 59.22(12) . .
C2 B5 B3 60.63(10) . .
C2 B5 B5 59.16(8) . 4_565
B3 B5 B5 109.68(9) . 4_565
C2 B5 B8 104.97(14) . .
B3 B5 B8 106.91(15) . .
B5 B5 B8 60.17(8) 4_565 .
C2 B5 B6 104.40(14) . .
B3 B5 B6 58.16(11) . .
B5 B5 B6 107.61(10) 4_565 .
B8 B5 B6 59.34(12) . .
B3 B6 B7 108.73(16) . .
B3 B6 B8 108.77(15) . .
B7 B6 B8 61.05(14) . .
B3 B6 B5 59.74(11) . .
B7 B6 B5 108.45(15) . .
B8 B6 B5 60.05(13) . .
B3 B6 B4 59.61(11) . .
B7 B6 B4 60.09(14) . .
B8 B6 B4 108.45(15) . .
B5 B6 B4 106.78(13) . .
B6 B7 B6 107.9(2) . 4_565
B6 B7 B4 108.14(17) . 4_565
B6 B7 B4 60.69(11) 4_565 4_565
B6 B7 B4 60.69(11) . .
B6 B7 B4 108.14(17) 4_565 .
B4 B7 B4 59.40(17) 4_565 .
B6 B7 B8 59.53(11) . .
B6 B7 B8 59.53(11) 4_565 .
B4 B7 B8 107.73(17) 4_565 .
B4 B7 B8 107.73(17) . .
B6 B8 B6 107.7(2) . 4_565
B6 B8 B5 108.20(16) . 4_565
B6 B8 B5 60.60(11) 4_565 4_565
B6 B8 B5 60.60(11) . .
B6 B8 B5 108.20(16) 4_565 .
B5 B8 B5 59.65(15) 4_565 .
B6 B8 B7 59.42(11) . .
B6 B8 B7 59.42(11) 4_565 .
B5 B8 B7 107.60(16) 4_565 .
B5 B8 B7 107.60(16) . .

loop_
_geom_bond_atom_site_label_1
_geom_bond_atom_site_label_2
_geom_bond_distance
_geom_bond_site_symmetry_2
O1 C15 1.409(3) .
O1 C16 1.439(3) .
C1 C11 1.577(3) .
C1 C2 1.590(3) .
C1 B4 1.730(3) .
C1 B4 1.730(3) 4_565
C1 B3 1.766(2) .
C1 B3 1.766(2) 4_565
C2 C15 1.595(3) .
C2 B5 1.733(3) 4_565
C2 B5 1.733(3) .
C2 B3 1.761(2) .
C2 B3 1.761(2) 4_565
C11 C12 1.513(2) 4_565
C11 C12 1.513(2) .
C12 C13 1.324(3) .
C13 C14 1.497(3) .
C13 C15 1.544(2) .
C15 C13 1.544(2) 4_565
B3 B6 1.726(3) .
B3 B4 1.753(3) .
B3 B5 1.755(3) .
B4 B4 1.771(4) 4_565
B4 B7 1.787(3) .
B4 B6 1.798(3) .
B5 B5 1.777(4) 4_565
B5 B8 1.786(3) .
B5 B6 1.796(3) .
B6 B7 1.772(3) .
B6 B8 1.774(3) .
B7 B6 1.772(3) 4_565
B7 B4 1.787(3) 4_565
B7 B8 1.801(4) .
B8 B6 1.774(3) 4_565
B8 B5 1.786(3) 4_565
